data_7113914
loop_
_publ_author_name
'Jian-Qiang Shen'
'Ying Zhang'
'Zhi-Ming Zhang'
'Yang-Guang Li'
'Yan-Qing Gao'
'En-Bo Wang'

_publ_section_title
;
 Polyoxoniobate-based 3D framework materials with photocatalytic hydrogen
 evolution activity
;
_journal_name_full Chem.Commun.
_journal_page_first 6017
_journal_paper_doi 10.1039/C3CC49245A
_journal_volume 50
_journal_year 2014
_chemical_formula_sum 'C16 H80 Cu4 N16 Nb12 O59 P V6'
_chemical_formula_weight 3146.65
_chemical_name_systematic
; 
 ? 
;
_space_group_IT_number 87
_symmetry_cell_setting tetragonal
_symmetry_space_group_name_Hall '-I 4'
_symmetry_space_group_name_H-M 'I 4/m'
_atom_sites_solution_hydrogens geom
_atom_sites_solution_primary direct
_atom_sites_solution_secondary difmap
_audit_creation_method SHELXL-97
_cell_angle_alpha 90.00
_cell_angle_beta 90.00
_cell_angle_gamma 90.00
_cell_formula_units_Z 2
_cell_length_a 15.141(2)
_cell_length_b 15.141(2)
_cell_length_c 19.257(4)
_cell_measurement_reflns_used 2014
_cell_measurement_temperature 293(2)
_cell_measurement_theta_max 25.00
_cell_measurement_theta_min 3.19
_cell_volume 4414.7(12)
_computing_cell_refinement auto
_computing_data_collection auto
_computing_data_reduction auto
_computing_structure_refinement 'SHELXL-97 (Sheldrick, 1997)'
_computing_structure_solution 'SHELXS-97 (Sheldrick, 1990)'
_diffrn_ambient_temperature 293(2)
_diffrn_detector_area_resol_mean 0.01
_diffrn_measured_fraction_theta_full 0.998
_diffrn_measured_fraction_theta_max 0.998
_diffrn_measurement_device_type 'Rigaku R-AXIS RAPID IP'
_diffrn_measurement_method Oscillation
_diffrn_radiation_monochromator graphite
_diffrn_radiation_source 'fine-focus sealed tube'
_diffrn_radiation_type MoK\a
_diffrn_radiation_wavelength 0.71073
_diffrn_reflns_av_R_equivalents 0.0472
_diffrn_reflns_av_sigmaI/netI 0.0250
_diffrn_reflns_limit_h_max 18
_diffrn_reflns_limit_h_min -18
_diffrn_reflns_limit_k_max 17
_diffrn_reflns_limit_k_min -17
_diffrn_reflns_limit_l_max 22
_diffrn_reflns_limit_l_min -22
_diffrn_reflns_number 17424
_diffrn_reflns_theta_full 25.00
_diffrn_reflns_theta_max 25.00
_diffrn_reflns_theta_min 3.19
_diffrn_standards_decay_% none
_diffrn_standards_interval_count 0
_diffrn_standards_interval_time 0
_diffrn_standards_number 0
_exptl_absorpt_coefficient_mu 3.151
_exptl_absorpt_correction_T_max 0.7055
_exptl_absorpt_correction_T_min 0.4972
_exptl_absorpt_correction_type multi-scan
_exptl_absorpt_process_details 'ABSCOR by T.Higashi    8 March, 1995'
_exptl_crystal_colour brown
_exptl_crystal_density_diffrn 2.367
_exptl_crystal_density_method 'not measured'
_exptl_crystal_description block
_exptl_crystal_F_000 3042
_exptl_crystal_size_max 0.25
_exptl_crystal_size_mid 0.17
_exptl_crystal_size_min 0.15
_refine_diff_density_max 1.722
_refine_diff_density_min -1.429
_refine_diff_density_rms 0.254
_refine_ls_extinction_method none
_refine_ls_goodness_of_fit_ref 1.002
_refine_ls_hydrogen_treatment mixed
_refine_ls_matrix_type full
_refine_ls_number_parameters 137
_refine_ls_number_reflns 2014
_refine_ls_number_restraints 0
_refine_ls_restrained_S_all 1.002
_refine_ls_R_factor_all 0.0746
_refine_ls_R_factor_gt 0.0649
_refine_ls_shift/su_max 0.000
_refine_ls_shift/su_mean 0.000
_refine_ls_structure_factor_coef Fsqd
_refine_ls_weighting_details 'calc w=1/[\s^2^(Fo^2^)+(0.1487P)^2^+82.8862P] where P=(Fo^2^+2Fc^2^)/3'
_refine_ls_weighting_scheme calc
_refine_ls_wR_factor_gt 0.2049
_refine_ls_wR_factor_ref 0.2145
_reflns_number_gt 1697
_reflns_number_total 2014
_reflns_threshold_expression >2sigma(I)
_cod_data_source_file c3cc49245a2.cif
_cod_data_source_block 1
_cod_original_sg_symbol_H-M I4/m
_cod_database_code 7113914

loop_
_symmetry_equiv_pos_as_xyz
'x, y, z'
'-y, x, z'
'-x, -y, z'
'y, -x, z'
'x+1/2, y+1/2, z+1/2'
'-y+1/2, x+1/2, z+1/2'
'-x+1/2, -y+1/2, z+1/2'
'y+1/2, -x+1/2, z+1/2'
'-x, -y, -z'
'y, -x, -z'
'x, y, -z'
'-y, x, -z'
'-x+1/2, -y+1/2, -z+1/2'
'y+1/2, -x+1/2, -z+1/2'
'x+1/2, y+1/2, -z+1/2'
'-y+1/2, x+1/2, -z+1/2'

loop_
_atom_site_label
_atom_site_type_symbol
_atom_site_fract_x
_atom_site_fract_y
_atom_site_fract_z
_atom_site_U_iso_or_equiv
_atom_site_adp_type
_atom_site_occupancy
_atom_site_symmetry_multiplicity
_atom_site_calc_flag
_atom_site_refinement_flags
Nb1 Nb 0.27973(8) 0.60024(8) 0.0000 0.0324(4) Uani 1 2 d S
Nb2 Nb 0.33897(6) 0.43958(6) 0.13475(5) 0.0345(4) Uani 1 1 d .
P1 P 0.5000 0.5000 0.0000 0.0141(11) Uani 1 8 d S
V1 V 0.5000 0.5000 0.21145(14) 0.0275(7) Uani 1 4 d S
V2 V 0.24909(15) 0.40726(17) 0.0000 0.0374(6) Uani 1 2 d S
Cu1 Cu 0.2500 0.2500 0.2500 0.0568(6) Uani 1 2 d S
O1 O 0.3900(4) 0.5504(4) 0.1722(3) 0.0323(15) Uani 1 1 d .
O2 O 0.2664(5) 0.5037(4) 0.0672(3) 0.0382(16) Uani 1 1 d .
O3 O 0.3252(4) 0.3433(5) 0.0679(3) 0.0350(15) Uani 1 1 d .
O4 O 0.2647(4) 0.4110(4) 0.1967(3) 0.0337(15) Uani 1 1 d .
O5 O 0.1781(6) 0.6462(7) 0.0000 0.042(2) Uani 1 2 d S
O6 O 0.1456(7) 0.3725(8) 0.0000 0.056(3) Uani 1 2 d S
O7 O 0.5000 0.5000 0.2960(7) 0.045(3) Uani 1 4 d S
O8 O 0.4246(7) 0.5326(7) -0.0460(5) 0.019(2) Uani 0.50 1 d P
C1 C 0.1540(19) 0.1698(17) 0.1415(11) 0.120(8) Uani 1 1 d .
H1A H 0.1378 0.1175 0.1676 0.145 Uiso 1 1 calc R
H1B H 0.1446 0.1586 0.0925 0.145 Uiso 1 1 calc R
N2 N 0.2472(10) 0.1953(9) 0.1554(6) 0.082(4) Uani 1 1 d .
H2A H 0.2660 0.2342 0.1233 0.099 Uiso 1 1 calc R
H2B H 0.2824 0.1475 0.1540 0.099 Uiso 1 1 calc R
C2 C 0.1035(15) 0.247(2) 0.1646(14) 0.137(10) Uani 1 1 d .
H2C H 0.1211 0.2986 0.1388 0.164 Uiso 1 1 calc R
H2D H 0.0409 0.2368 0.1572 0.164 Uiso 1 1 calc R
N1 N 0.1212(8) 0.2583(10) 0.2367(8) 0.080(4) Uani 1 1 d .
H1C H 0.0936 0.2163 0.2616 0.096 Uiso 1 1 calc R
H1D H 0.1016 0.3115 0.2508 0.096 Uiso 1 1 calc R
O1W O -0.0199(12) 0.4394(13) 0.0000 0.100(5) Uiso 1 2 d S
O2W O 0.4537(15) 0.0971(15) 0.1383(11) 0.169(8) Uiso 1 1 d .
O3W O 0.0000 0.5000 0.2500 0.13(2) Uiso 0.50 4 d SP

loop_
_atom_site_aniso_label
_atom_site_aniso_U_11
_atom_site_aniso_U_22
_atom_site_aniso_U_33
_atom_site_aniso_U_23
_atom_site_aniso_U_13
_atom_site_aniso_U_12
Nb1 0.0231(6) 0.0325(7) 0.0417(8) 0.000 0.000 0.0053(4)
Nb2 0.0315(5) 0.0425(6) 0.0294(6) 0.0033(3) 0.0063(3) -0.0051(4)
P1 0.0142(16) 0.0142(16) 0.014(2) 0.000 0.000 0.000
V1 0.0316(10) 0.0316(10) 0.0193(14) 0.000 0.000 0.000
V2 0.0277(12) 0.0424(14) 0.0423(13) 0.000 0.000 -0.0069(10)
Cu1 0.0473(12) 0.0781(15) 0.0451(12) 0.0117(10) 0.0131(9) -0.0102(10)
O1 0.036(4) 0.024(3) 0.036(4) 0.007(3) -0.015(3) -0.007(3)
O2 0.052(4) 0.029(3) 0.033(3) 0.009(3) -0.019(3) -0.007(3)
O3 0.028(3) 0.047(4) 0.030(3) -0.014(3) -0.007(3) 0.011(3)
O4 0.030(3) 0.042(4) 0.029(3) 0.003(3) 0.013(3) -0.005(3)
O5 0.020(4) 0.038(5) 0.069(7) 0.000 0.000 0.013(4)
O6 0.026(5) 0.069(8) 0.074(8) 0.000 0.000 -0.021(5)
O7 0.053(5) 0.053(5) 0.029(7) 0.000 0.000 0.000
O8 0.015(5) 0.026(6) 0.017(5) 0.000(4) -0.007(4) 0.002(4)
C1 0.17(2) 0.106(17) 0.087(13) 0.006(12) -0.044(15) -0.026(17)
N2 0.129(12) 0.068(8) 0.050(6) 0.017(6) 0.023(7) -0.025(8)
C2 0.088(15) 0.18(3) 0.15(2) 0.03(2) -0.064(16) -0.037(16)
N1 0.049(6) 0.090(9) 0.100(10) 0.035(8) 0.003(6) -0.016(6)

loop_
_atom_type_symbol
_atom_type_description
_atom_type_scat_dispersion_real
_atom_type_scat_dispersion_imag
_atom_type_scat_source
C C 0.0033 0.0016 'International Tables Vol C Tables 4.2.6.8 and 6.1.1.4'
H H 0.0000 0.0000 'International Tables Vol C Tables 4.2.6.8 and 6.1.1.4'
Cu Cu 0.3201 1.2651 'International Tables Vol C Tables 4.2.6.8 and 6.1.1.4'
N N 0.0061 0.0033 'International Tables Vol C Tables 4.2.6.8 and 6.1.1.4'
Nb Nb -2.0727 0.6215 'International Tables Vol C Tables 4.2.6.8 and 6.1.1.4'
O O 0.0106 0.0060 'International Tables Vol C Tables 4.2.6.8 and 6.1.1.4'
P P 0.1023 0.0942 'International Tables Vol C Tables 4.2.6.8 and 6.1.1.4'
V V 0.3005 0.5294 'International Tables Vol C Tables 4.2.6.8 and 6.1.1.4'

loop_
_geom_angle_atom_site_label_1
_geom_angle_atom_site_label_2
_geom_angle_atom_site_label_3
_geom_angle
_geom_angle_site_symmetry_1
_geom_angle_site_symmetry_3
O5 Nb1 O2 102.3(3) . 11
O5 Nb1 O2 102.3(3) . .
O2 Nb1 O2 82.5(4) 11 .
O5 Nb1 O3 102.0(3) . 4_565
O2 Nb1 O3 155.7(3) 11 4_565
O2 Nb1 O3 92.2(3) . 4_565
O5 Nb1 O3 102.0(3) . 10_565
O2 Nb1 O3 92.2(3) 11 10_565
O2 Nb1 O3 155.7(3) . 10_565
O3 Nb1 O3 82.8(4) 4_565 10_565
O5 Nb1 O8 159.9(2) . 11
O2 Nb1 O8 91.0(3) 11 11
O2 Nb1 O8 64.2(3) . 11
O3 Nb1 O8 65.5(3) 4_565 11
O3 Nb1 O8 92.3(3) 10_565 11
O5 Nb1 O8 159.9(2) . .
O2 Nb1 O8 64.2(3) 11 .
O2 Nb1 O8 91.0(3) . .
O3 Nb1 O8 92.3(3) 4_565 .
O3 Nb1 O8 65.5(3) 10_565 .
O8 Nb1 O8 40.2(4) 11 .
O5 Nb1 V2 105.3(4) . .
O2 Nb1 V2 41.2(2) 11 .
O2 Nb1 V2 41.2(2) . .
O3 Nb1 V2 129.78(18) 4_565 .
O3 Nb1 V2 129.78(18) 10_565 .
O8 Nb1 V2 75.0(3) 11 .
O8 Nb1 V2 75.0(3) . .
O5 Nb1 V2 105.9(4) . 10_565
O2 Nb1 V2 129.42(19) 11 10_565
O2 Nb1 V2 129.42(19) . 10_565
O3 Nb1 V2 41.42(18) 4_565 10_565
O3 Nb1 V2 41.42(18) 10_565 10_565
O8 Nb1 V2 75.7(3) 11 10_565
O8 Nb1 V2 75.7(3) . 10_565
V2 Nb1 V2 148.78(9) . 10_565
O4 Nb2 O2 102.8(3) . .
O4 Nb2 O3 101.7(3) . .
O2 Nb2 O3 82.7(3) . .
O4 Nb2 O1 102.0(3) . 2_655
O2 Nb2 O1 155.1(3) . 2_655
O3 Nb2 O1 92.7(3) . 2_655
O4 Nb2 O1 102.6(3) . .
O2 Nb2 O1 92.4(3) . .
O3 Nb2 O1 155.7(3) . .
O1 Nb2 O1 81.8(3) 2_655 .
O4 Nb2 O8 160.7(3) . 11
O2 Nb2 O8 64.5(3) . 11
O3 Nb2 O8 91.4(3) . 11
O1 Nb2 O8 91.3(3) 2_655 11
O1 Nb2 O8 65.3(3) . 11
O4 Nb2 V2 105.6(2) . .
O2 Nb2 V2 41.0(2) . .
O3 Nb2 V2 41.73(19) . .
O1 Nb2 V2 130.24(18) 2_655 .
O1 Nb2 V2 129.48(18) . .
O8 Nb2 V2 74.9(2) 11 .
O4 Nb2 V1 105.7(2) . .
O2 Nb2 V1 129.26(19) . .
O3 Nb2 V1 129.72(18) . .
O1 Nb2 V1 40.89(17) 2_655 .
O1 Nb2 V1 40.94(17) . .
O8 Nb2 V1 75.5(2) 11 .
V2 Nb2 V1 148.69(7) . .
O8 P1 O8 70.3(4) 10_565 9_665
O8 P1 O8 70.9(8) 10_565 4_565
O8 P1 O8 109.7(4) 9_665 4_565
O8 P1 O8 109.7(4) 10_565 .
O8 P1 O8 180.0(11) 9_665 .
O8 P1 O8 70.3(4) 4_565 .
O8 P1 O8 70.3(4) 10_565 11
O8 P1 O8 109.1(8) 9_665 11
O8 P1 O8 109.7(4) 4_565 11
O8 P1 O8 70.9(8) . 11
O8 P1 O8 109.7(4) 10_565 3_665
O8 P1 O8 70.9(8) 9_665 3_665
O8 P1 O8 70.3(4) 4_565 3_665
O8 P1 O8 109.1(8) . 3_665
O8 P1 O8 180.0(10) 11 3_665
O8 P1 O8 180.0(8) 10_565 2_655
O8 P1 O8 109.7(4) 9_665 2_655
O8 P1 O8 109.1(8) 4_565 2_655
O8 P1 O8 70.3(4) . 2_655
O8 P1 O8 109.7(4) 11 2_655
O8 P1 O8 70.3(4) 3_665 2_655
O8 P1 O8 109.1(8) 10_565 12_655
O8 P1 O8 70.3(4) 9_665 12_655
O8 P1 O8 180.0(6) 4_565 12_655
O8 P1 O8 109.7(4) . 12_655
O8 P1 O8 70.3(4) 11 12_655
O8 P1 O8 109.7(4) 3_665 12_655
O8 P1 O8 70.9(8) 2_655 12_655
O7 V1 O1 112.4(2) . 4_565
O7 V1 O1 112.4(2) . .
O1 V1 O1 81.64(15) 4_565 .
O7 V1 O1 112.4(2) . 2_655
O1 V1 O1 135.2(4) 4_565 2_655
O1 V1 O1 81.64(15) . 2_655
O7 V1 O1 112.4(2) . 3_665
O1 V1 O1 81.64(15) 4_565 3_665
O1 V1 O1 135.2(4) . 3_665
O1 V1 O1 81.64(15) 2_655 3_665
O7 V1 Nb2 119.56(5) . .
O1 V1 Nb2 112.5(2) 4_565 .
O1 V1 Nb2 40.97(17) . .
O1 V1 Nb2 40.68(17) 2_655 .
O1 V1 Nb2 112.3(2) 3_665 .
O7 V1 Nb2 119.56(5) . 4_565
O1 V1 Nb2 40.97(17) 4_565 4_565
O1 V1 Nb2 40.68(17) . 4_565
O1 V1 Nb2 112.3(2) 2_655 4_565
O1 V1 Nb2 112.5(2) 3_665 4_565
Nb2 V1 Nb2 75.91(4) . 4_565
O7 V1 Nb2 119.56(5) . 2_655
O1 V1 Nb2 112.3(2) 4_565 2_655
O1 V1 Nb2 112.5(2) . 2_655
O1 V1 Nb2 40.97(17) 2_655 2_655
O1 V1 Nb2 40.68(17) 3_665 2_655
Nb2 V1 Nb2 75.91(4) . 2_655
Nb2 V1 Nb2 120.88(10) 4_565 2_655
O7 V1 Nb2 119.56(5) . 3_665
O1 V1 Nb2 40.68(17) 4_565 3_665
O1 V1 Nb2 112.3(2) . 3_665
O1 V1 Nb2 112.5(2) 2_655 3_665
O1 V1 Nb2 40.97(17) 3_665 3_665
Nb2 V1 Nb2 120.88(10) . 3_665
Nb2 V1 Nb2 75.91(4) 4_565 3_665
Nb2 V1 Nb2 75.91(4) 2_655 3_665
O6 V2 O2 111.3(4) . .
O6 V2 O2 111.3(4) . 11
O2 V2 O2 82.2(4) . 11
O6 V2 O3 113.1(4) . .
O2 V2 O3 81.5(3) . .
O2 V2 O3 135.6(3) 11 .
O6 V2 O3 113.1(4) . 11
O2 V2 O3 135.6(3) . 11
O2 V2 O3 81.5(3) 11 11
O3 V2 O3 82.0(4) . 11
O6 V2 Nb1 117.6(5) . .
O2 V2 Nb1 41.11(19) . .
O2 V2 Nb1 41.11(19) 11 .
O3 V2 Nb1 112.9(2) . .
O3 V2 Nb1 112.9(2) 11 .
O6 V2 Nb2 119.12(4) . .
O2 V2 Nb2 40.76(18) . .
O2 V2 Nb2 113.0(2) 11 .
O3 V2 Nb2 40.74(18) . .
O3 V2 Nb2 112.8(2) 11 .
Nb1 V2 Nb2 76.44(5) . .
O6 V2 Nb2 119.12(4) . 11
O2 V2 Nb2 113.0(2) . 11
O2 V2 Nb2 40.76(18) 11 11
O3 V2 Nb2 112.8(2) . 11
O3 V2 Nb2 40.74(18) 11 11
Nb1 V2 Nb2 76.44(5) . 11
Nb2 V2 Nb2 121.74(9) . 11
O6 V2 Nb1 121.2(5) . 2_655
O2 V2 Nb1 112.2(2) . 2_655
O2 V2 Nb1 112.2(2) 11 2_655
O3 V2 Nb1 40.99(18) . 2_655
O3 V2 Nb1 40.99(18) 11 2_655
Nb1 V2 Nb1 121.22(9) . 2_655
Nb2 V2 Nb1 75.92(5) . 2_655
Nb2 V2 Nb1 75.92(5) 11 2_655
N1 Cu1 N1 180.000(1) 13 .
N1 Cu1 N2 83.5(7) 13 13
N1 Cu1 N2 96.5(7) . 13
N1 Cu1 N2 96.5(7) 13 .
N1 Cu1 N2 83.5(7) . .
N2 Cu1 N2 180.000(1) 13 .
Nb2 O1 Nb2 137.2(3) 4_565 .
Nb2 O1 V1 98.4(3) 4_565 .
Nb2 O1 V1 98.1(3) . .
Nb2 O2 V2 98.3(3) . .
Nb2 O2 Nb1 138.5(4) . .
V2 O2 Nb1 97.6(3) . .
Nb2 O3 Nb1 137.5(4) . 2_655
Nb2 O3 V2 97.5(3) . .
Nb1 O3 V2 97.6(3) 2_655 .
P1 O8 O8 54.83(19) . 4_565
P1 O8 O8 54.83(19) . 2_655
O8 O8 O8 90.000(2) 4_565 2_655
P1 O8 O8 54.6(4) . 11
O8 O8 O8 90.000(1) 4_565 11
O8 O8 O8 90.000(1) 2_655 11
P1 O8 Nb2 125.9(6) . 11
O8 O8 Nb2 132.2(3) 4_565 11
O8 O8 Nb2 71.1(5) 2_655 11
O8 O8 Nb2 131.8(2) 11 11
P1 O8 Nb1 124.5(5) . .
O8 O8 Nb1 130.2(7) 4_565 .
O8 O8 Nb1 133.0(7) 2_655 .
O8 O8 Nb1 69.9(2) 11 .
Nb2 O8 Nb1 91.0(3) 11 .
N2 C1 C2 103.6(18) . .
N2 C1 H1A 111.0 . .
C2 C1 H1A 111.0 . .
N2 C1 H1B 111.0 . .
C2 C1 H1B 111.0 . .
H1A C1 H1B 109.0 . .
C1 N2 Cu1 107.0(12) . .
C1 N2 H2A 110.3 . .
Cu1 N2 H2A 110.3 . .
C1 N2 H2B 110.3 . .
Cu1 N2 H2B 110.3 . .
H2A N2 H2B 108.6 . .
N1 C2 C1 107.3(19) . .
N1 C2 H2C 110.3 . .
C1 C2 H2C 110.3 . .
N1 C2 H2D 110.3 . .
C1 C2 H2D 110.3 . .
H2C C2 H2D 108.5 . .
C2 N1 Cu1 107.8(13) . .
C2 N1 H1C 110.1 . .
Cu1 N1 H1C 110.1 . .
C2 N1 H1D 110.1 . .
Cu1 N1 H1D 110.1 . .
H1C N1 H1D 108.5 . .

loop_
_geom_bond_atom_site_label_1
_geom_bond_atom_site_label_2
_geom_bond_distance
_geom_bond_site_symmetry_2
Nb1 O5 1.689(9) .
Nb1 O2 1.963(6) 11
Nb1 O2 1.963(6) .
Nb1 O3 1.978(6) 4_565
Nb1 O3 1.978(6) 10_565
Nb1 O8 2.578(10) 11
Nb1 O8 2.578(10) .
Nb1 V2 2.958(3) .
Nb1 V2 2.989(3) 10_565
Nb2 O4 1.696(6) .
Nb2 O2 1.960(6) .
Nb2 O3 1.956(6) .
Nb2 O1 1.973(6) 2_655
Nb2 O1 1.983(6) .
Nb2 O8 2.567(10) 11
Nb2 V2 2.9707(15) .
Nb2 V1 2.9938(17) .
P1 O8 1.526(10) 10_565
P1 O8 1.526(10) 9_665
P1 O8 1.526(10) 4_565
P1 O8 1.526(10) .
P1 O8 1.526(10) 11
P1 O8 1.526(10) 3_665
P1 O8 1.526(10) 2_655
P1 O8 1.526(10) 12_655
V1 O7 1.628(14) .
V1 O1 1.981(6) 4_565
V1 O1 1.981(6) .
V1 O1 1.981(6) 2_655
V1 O1 1.981(6) 3_665
V1 Nb2 2.9938(17) 4_565
V1 Nb2 2.9938(17) 2_655
V1 Nb2 2.9938(17) 3_665
V2 O6 1.653(10) .
V2 O2 1.968(7) .
V2 O2 1.968(7) 11
V2 O3 1.995(6) .
V2 O3 1.995(6) 11
V2 Nb2 2.9707(15) 11
V2 Nb1 2.989(3) 2_655
Cu1 N1 1.971(12) 13
Cu1 N1 1.971(12) .
Cu1 N2 2.001(13) 13
Cu1 N2 2.001(13) .
O1 Nb2 1.973(6) 4_565
O3 Nb1 1.978(6) 2_655
O8 O8 1.758(14) 4_565
O8 O8 1.758(14) 2_655
O8 O8 1.77(2) 11
O8 Nb2 2.567(10) 11
C1 N2 1.49(3) .
C1 C2 1.46(3) .
C1 H1A 0.9700 .
C1 H1B 0.9700 .
N2 H2A 0.9000 .
N2 H2B 0.9000 .
C2 N1 1.42(3) .
C2 H2C 0.9700 .
C2 H2D 0.9700 .
N1 H1C 0.9000 .
N1 H1D 0.9000 .
